data_4063483
loop_
_publ_author_name
'Hill, Anthony F.'
'Smith, Matthew K.'
'Tshabang, Never'
'Willis, Anthony C.'

_publ_contact_author_address
;
Research School of Chemistry,
Australian National University,
Canberra, A. C. T. 0200, Australia
;
_publ_contact_author_email ' willis@rsc.anu.edu.au '
_publ_contact_author_fax ' 61 2 6125 0750 '
_publ_contact_author_name ' Anthony C. Willis '
_publ_contact_author_phone ' 61 2 6125 4109 '
_publ_section_title
;
 Bimetallic Dihydrobis(methimazolyl)borate Coordination: Structure
 [Mo2{\m2-H2B(mt)2}(CO)7][Au2(\m2-H2B(mt)2}](PEt3)2] (mt = methimazolyl)
;
_journal_coeditor_notes
;                                                                               
                                  ?                                             
;
_journal_issue 2
_journal_name_full Organometallics
_journal_page_first 473
_journal_page_last 477
_journal_paper_doi 10.1021/om900891a
_journal_techeditor_notes
;                                                                               
                                  ?                                             
;
_journal_volume 29
_journal_year 2010
_chemical_compound_source
;
?
;
_chemical_formula_moiety ' C20 H42 Au2 B N4 P2 S2 +, C15 H12 B Mo2 N4 O7 S2 -, C H2 Cl2 '
_chemical_formula_sum 'C36 H56 Au2 B2 Cl2 Mo2 N8 O7 P2 S4'
_chemical_formula_weight 1581.44
_chemical_name_systematic
; 
? 
;
_space_group_IT_number 2
_symmetry_cell_setting triclinic
_symmetry_space_group_name_Hall '-P 1'
_symmetry_space_group_name_H-M 'P -1'
_atom_sites_solution_hydrogens geom
_atom_sites_solution_primary direct
_audit_creation_date 04-23-09
_audit_creation_method CRYSTALS_ver_12-03-99
_audit_update_record
;
2004-09-27 Report on C36 H56 Au2 B2 Cl2 Mo2 N8 O7 P2 S4  
             by Anthony C. Willis
             for   Anthony F. Hill and Never Tshabang

2004-09-27 - passes checkcif tests with minor warnings

;
_cell_angle_alpha 70.5816(9)
_cell_angle_beta 64.4391(8)
_cell_angle_gamma 62.1557(8)
_cell_formula_units_Z 2
_cell_length_a 14.9617(2)
_cell_length_b 15.0139(2)
_cell_length_c 15.7497(2)
_cell_measurement_reflns_used 34739
_cell_measurement_temperature 200
_cell_measurement_theta_max 27
_cell_measurement_theta_min 3
_cell_volume 2783.84(7)
_computing_cell_refinement
; 
 Denzo/Scalepack (Otwinowski & Minor, 1996) 
;
_computing_data_collection
; 
 COLLECT (Nonius BV, 1997) 
;
_computing_data_reduction
; 
 Denzo/Scalepack (Otwinowski & Minor, 1996) 
;
_computing_molecular_graphics
; 
ORTEP-II (1976) in teXsan (MSC, 1992-1997)
;
_computing_publication_material
; 
 CRYSTALS (Watkin et al 2003) 
;
_computing_structure_refinement
; 
 CRYSTALS (Watkin et al 2003) 
;
_computing_structure_solution
; 
PATTY in DIRDIF (Beurskens et al, 1996) implemented in maXus (2000)
;
_diffrn_ambient_temperature 200
_diffrn_measured_fraction_theta_full 0.997
_diffrn_measured_fraction_theta_max 0.997
_diffrn_measurement_device_type
; 
Nonius Kappa CCD 
;
_diffrn_measurement_method ' \f and \w scans with CCD '
_diffrn_radiation_monochromator graphite
_diffrn_radiation_type 'Mo K\a'
_diffrn_radiation_wavelength 0.71073
_diffrn_reflns_av_R_equivalents 0.06
_diffrn_reflns_limit_h_max 17
_diffrn_reflns_limit_h_min -19
_diffrn_reflns_limit_k_max 19
_diffrn_reflns_limit_k_min -19
_diffrn_reflns_limit_l_max 20
_diffrn_reflns_limit_l_min -20
_diffrn_reflns_number 67579
_diffrn_reflns_theta_full 27.491
_diffrn_reflns_theta_max 27.491
_diffrn_reflns_theta_min 2.641
_diffrn_standards_decay_% 0.00
_diffrn_standards_interval_count 0
_diffrn_standards_interval_time 0
_diffrn_standards_number 0
_exptl_absorpt_coefficient_mu 6.046
_exptl_absorpt_correction_T_max 0.645
_exptl_absorpt_correction_T_min 0.442
_exptl_absorpt_correction_type integration
_exptl_absorpt_process_details
;
Gaussian integration (Coppens, 1970)
;
_exptl_crystal_colour ' yellow '
_exptl_crystal_density_diffrn 1.887
_exptl_crystal_density_meas ?
_exptl_crystal_description ' plate '
_exptl_crystal_F_000 1528
_exptl_crystal_size_max 0.20
_exptl_crystal_size_mid 0.15
_exptl_crystal_size_min 0.12
_refine_diff_density_max 0.88
_refine_diff_density_min -1.03
_refine_ls_extinction_coef 137(4)
_refine_ls_extinction_method 'Larson 1970 Crystallographic Computing eq 22'
_refine_ls_goodness_of_fit_ref 1.1291
_refine_ls_hydrogen_treatment mixed
_refine_ls_matrix_type full
_refine_ls_number_parameters 603
_refine_ls_number_reflns 8071
_refine_ls_number_restraints 0
_refine_ls_R_factor_all 0.0507
_refine_ls_R_factor_gt 0.0294
_refine_ls_shift/su_max 0.001465
_refine_ls_structure_factor_coef F
_refine_ls_weighting_details
;
 Method, part 1, Chebychev polynomial, (Watkin, 1994, Prince, 1982) 
 [weight] = 1.0/[A~0~*T~0~(x)+A~1~*T~1~(x) ... +A~n-1~]*T~n-1~(x)] 
 where A~i~ are the Chebychev coefficients listed below and x= Fcalc/Fmax 
 Method = Robust Weighting (Prince, 1982) 
 W = [weight] * [1-(deltaF/6*sigmaF)^2^]^2^ 
 A~i~ are: 
 0.298 0.134 0.0152
;
_refine_ls_weighting_scheme calc
_refine_ls_wR_factor_all 0.0642
_refine_ls_wR_factor_gt 0.0317
_refine_ls_wR_factor_ref 0.0317
_reflns_limit_h_max 19
_reflns_limit_h_min -17
_reflns_limit_k_max 19
_reflns_limit_k_min -18
_reflns_limit_l_max 20
_reflns_limit_l_min 0
_reflns_number_gt 8071
_reflns_number_total 12747
_reflns_threshold_expression I>3.00u(I)
_cod_data_source_file om900891a_si_001.cif
_cod_data_source_block nvt17
_cod_depositor_comments
;
The following automatic conversions were performed:

'_symmetry_cell_setting' value 'Triclinic' changed to 'triclinic'
according to the built-in table from CIF Core dictionary named
'cif_core.dic' version 2.4.1 from 2010-06-29.

Automatic conversion script
Id: cif_fix_values 1673 2011-04-08 12:14:43Z adriana 

The following automatic conversions were performed:

'_exptl_crystal_density_meas' value 'not measured' was changed to '?'
- the value is perceived as not measured.

Automatic conversion script
Id: cif_fix_values 3008 2015-01-20 13:52:24Z robertas 
;
_cod_original_sg_symbol_H-M 'P -1 '
_cod_original_formula_sum ' C36 H56 Au2 B2 Cl2 Mo2 N8 O7 P2 S4 '
_cod_database_code 4063483

loop_
_symmetry_equiv_pos_as_xyz
x,y,z
-x,-y,-z

loop_
_atom_site_label
_atom_site_type_symbol
_atom_site_fract_x
_atom_site_fract_y
_atom_site_fract_z
_atom_site_U_iso_or_equiv
_atom_site_occupancy
_atom_site_adp_type
_atom_site_refinement_flags_posn
_atom_site_refinement_flags_adp
_atom_site_refinement_flags_occupancy
_atom_site_disorder_assembly
_atom_site_disorder_group
_atom_site_attached_hydrogens
Au1 Au 0.112798(17) 0.143501(17) 0.457237(16) 0.0368 1.0000 Uani . . . . . .
Au2 Au 0.151794(18) 0.278279(17) 0.534279(16) 0.0380 1.0000 Uani . . . . . .
Mo1 Mo 0.79025(4) 0.30902(3) 0.10666(3) 0.0305 1.0000 Uani . . . . . .
Mo2 Mo 0.62694(4) 0.54083(3) 0.24570(3) 0.0307 1.0000 Uani . . . . . .
Cl1 Cl 0.3109(3) 1.0853(3) 0.0037(3) 0.1276 1.0000 Uani . . . . . .
Cl2 Cl 0.2797(5) 0.9009(3) 0.1363(4) 0.1303 0.774(6) Uani . . P . . .
Cl3 Cl 0.3747(14) 0.8951(13) 0.0506(13) 0.1300 0.226(6) Uiso . . P . . .
S11 S 0.28142(12) 0.04640(11) 0.47624(10) 0.0396 1.0000 Uani . . . . . .
S12 S 0.19666(12) 0.36244(12) 0.37701(11) 0.0453 1.0000 Uani . . . . . .
S21 S 0.82588(10) 0.44178(10) 0.14577(10) 0.0319 1.0000 Uani . . . . . .
S22 S 0.59427(10) 0.43770(10) 0.16308(9) 0.0310 1.0000 Uani . . . . . .
P1 P -0.04875(12) 0.22182(13) 0.43566(12) 0.0421 1.0000 Uani . . . . . .
P2 P 0.10168(13) 0.21168(12) 0.69136(11) 0.0400 1.0000 Uani . . . . . .
O101 O 1.0277(3) 0.1640(3) 0.0273(3) 0.0534 1.0000 Uani . . . . . .
O102 O 0.7424(4) 0.1507(4) 0.0667(5) 0.0753 1.0000 Uani . . . . . .
O103 O 0.7760(4) 0.1651(4) 0.3015(3) 0.0557 1.0000 Uani . . . . . .
O201 O 0.3851(4) 0.6413(4) 0.3588(4) 0.0691 1.0000 Uani . . . . . .
O202 O 0.6802(4) 0.6482(4) 0.3455(4) 0.0574 1.0000 Uani . . . . . .
O203 O 0.5941(4) 0.7376(3) 0.0849(4) 0.0631 1.0000 Uani . . . . . .
O204 O 0.6367(5) 0.3665(4) 0.4262(4) 0.0742 1.0000 Uani . . . . . .
N112 N 0.3663(4) 0.0501(4) 0.2811(3) 0.0413 1.0000 Uani . . . . . .
N115 N 0.4131(4) -0.1018(4) 0.3661(4) 0.0422 1.0000 Uani . . . . . .
N122 N 0.3763(4) 0.2104(4) 0.2848(3) 0.0395 1.0000 Uani . . . . . .
N125 N 0.4097(4) 0.2960(4) 0.3483(4) 0.0479 1.0000 Uani . . . . . .
N212 N 0.8233(4) 0.5369(3) -0.0368(3) 0.0362 1.0000 Uani . . . . . .
N215 N 0.8765(4) 0.6033(4) 0.0277(4) 0.0388 1.0000 Uani . . . . . .
N222 N 0.6499(4) 0.5327(3) -0.0245(3) 0.0342 1.0000 Uani . . . . . .
N225 N 0.4803(4) 0.5959(4) 0.0553(4) 0.0377 1.0000 Uani . . . . . .
C11 C -0.1331(6) 0.3479(6) 0.4693(6) 0.0649 1.0000 Uani . . . . . .
C12 C -0.0911(7) 0.4303(6) 0.4109(9) 0.0917 1.0000 Uani . . . . . .
C13 C -0.0343(6) 0.2394(5) 0.3113(5) 0.0554 1.0000 Uani . . . . . .
C14 C 0.0320(7) 0.1421(6) 0.2687(5) 0.0634 1.0000 Uani . . . . . .
C15 C -0.1337(6) 0.1482(7) 0.4978(6) 0.0681 1.0000 Uani . . . . . .
C16 C -0.1613(6) 0.1272(6) 0.6056(5) 0.0665 1.0000 Uani . . . . . .
C21 C 0.0695(5) 0.1000(5) 0.7190(5) 0.0481 1.0000 Uani . . . . . .
C22 C 0.0315(7) 0.0571(6) 0.8240(5) 0.0665 1.0000 Uani . . . . . .
C23 C -0.0179(6) 0.3059(5) 0.7567(5) 0.0539 1.0000 Uani . . . . . .
C24 C -0.1098(6) 0.3430(7) 0.7179(6) 0.0728 1.0000 Uani . . . . . .
C25 C 0.1999(6) 0.1751(6) 0.7477(6) 0.0634 1.0000 Uani . . . . . .
C26 C 0.3057(7) 0.0902(7) 0.7036(8) 0.0938 1.0000 Uani . . . . . .
C101 C 0.9381(5) 0.2200(4) 0.0580(4) 0.0374 1.0000 Uani . . . . . .
C102 C 0.7579(5) 0.2123(5) 0.0800(5) 0.0450 1.0000 Uani . . . . . .
C103 C 0.7828(4) 0.2215(4) 0.2291(4) 0.0369 1.0000 Uani . . . . . .
C111 C 0.3550(4) -0.0018(4) 0.3702(4) 0.0355 1.0000 Uani . . . . . .
C113 C 0.4339(5) -0.0209(5) 0.2199(5) 0.0529 1.0000 Uani . . . . . .
C114 C 0.4621(6) -0.1140(5) 0.2716(5) 0.0543 1.0000 Uani . . . . . .
C116 C 0.4254(6) -0.1838(5) 0.4469(5) 0.0618 1.0000 Uani . . . . . .
C121 C 0.3309(4) 0.2851(4) 0.3365(4) 0.0382 1.0000 Uani . . . . . .
C123 C 0.4851(5) 0.1754(5) 0.2647(5) 0.0540 1.0000 Uani . . . . . .
C124 C 0.5058(5) 0.2269(6) 0.3035(5) 0.0566 1.0000 Uani . . . . . .
C126 C 0.3934(7) 0.3699(7) 0.4001(6) 0.0664 1.0000 Uani . . . . . .
C201 C 0.4756(5) 0.6046(5) 0.3165(4) 0.0449 1.0000 Uani . . . . . .
C202 C 0.6612(5) 0.6078(4) 0.3081(4) 0.0398 1.0000 Uani . . . . . .
C203 C 0.6080(5) 0.6658(4) 0.1397(4) 0.0395 1.0000 Uani . . . . . .
C204 C 0.6366(5) 0.4256(5) 0.3588(5) 0.0432 1.0000 Uani . . . . . .
C211 C 0.8416(4) 0.5292(4) 0.0424(4) 0.0329 1.0000 Uani . . . . . .
C213 C 0.8460(5) 0.6196(5) -0.1016(5) 0.0465 1.0000 Uani . . . . . .
C214 C 0.8779(5) 0.6607(5) -0.0620(5) 0.0491 1.0000 Uani . . . . . .
C216 C 0.9019(5) 0.6230(5) 0.0978(5) 0.0486 1.0000 Uani . . . . . .
C221 C 0.5754(4) 0.5244(4) 0.0618(4) 0.0304 1.0000 Uani . . . . . .
C223 C 0.5988(5) 0.6129(4) -0.0842(4) 0.0419 1.0000 Uani . . . . . .
C224 C 0.4934(5) 0.6520(5) -0.0346(4) 0.0443 1.0000 Uani . . . . . .
C226 C 0.3783(5) 0.6140(5) 0.1348(5) 0.0476 1.0000 Uani . . . . . .
C501 C 0.2630(10) 0.9907(7) 0.0353(9) 0.1077 1.0000 Uani . . . . . .
B1 B 0.3231(7) 0.1670(6) 0.2495(5) 0.0458 1.0000 Uani . . . . . .
B2 B 0.7736(5) 0.4774(5) -0.0556(5) 0.0381 1.0000 Uani . . . . . .
H11 H 0.240(6) 0.198(5) 0.280(5) 0.0566 1.0000 Uiso . . . . . .
H12 H 0.349(5) 0.179(5) 0.176(5) 0.0566 1.0000 Uiso . . . . . .
H21 H 0.803(5) 0.392(5) -0.022(4) 0.0420 1.0000 Uiso . . . . . .
H22 H 0.802(5) 0.480(4) -0.136(4) 0.0420 1.0000 Uiso . . . . . .
H111 H -0.1422(6) 0.3425(6) 0.5373(6) 0.0795 1.0000 Uiso R . . . . .
H112 H -0.2044(6) 0.3685(6) 0.4635(6) 0.0795 1.0000 Uiso R . . . . .
H121 H -0.1428(7) 0.4962(6) 0.4348(9) 0.1058 1.0000 Uiso R . . . . .
H122 H -0.0202(7) 0.4119(6) 0.4164(9) 0.1058 1.0000 Uiso R . . . . .
H123 H -0.0825(7) 0.4378(6) 0.3426(9) 0.1058 1.0000 Uiso R . . . . .
H131 H 0.0009(6) 0.2896(5) 0.2737(5) 0.0702 1.0000 Uiso R . . . . .
H132 H -0.1073(6) 0.2675(5) 0.3063(5) 0.0702 1.0000 Uiso R . . . . .
H141 H 0.0366(7) 0.1574(6) 0.2004(5) 0.0811 1.0000 Uiso R . . . . .
H142 H 0.1057(7) 0.1133(6) 0.2725(5) 0.0811 1.0000 Uiso R . . . . .
H143 H -0.0025(7) 0.0912(6) 0.3051(5) 0.0811 1.0000 Uiso R . . . . .
H151 H -0.2018(6) 0.1871(7) 0.4826(6) 0.0869 1.0000 Uiso R . . . . .
H152 H -0.0955(6) 0.0813(7) 0.4743(6) 0.0869 1.0000 Uiso R . . . . .
H161 H -0.2079(6) 0.0868(6) 0.6353(5) 0.0746 1.0000 Uiso R . . . . .
H162 H -0.2002(6) 0.1934(6) 0.6304(5) 0.0746 1.0000 Uiso R . . . . .
H163 H -0.0939(6) 0.0877(6) 0.6221(5) 0.0746 1.0000 Uiso R . . . . .
H211 H 0.1353(5) 0.0450(5) 0.6865(5) 0.0598 1.0000 Uiso R . . . . .
H212 H 0.0116(5) 0.1193(5) 0.6927(5) 0.0598 1.0000 Uiso R . . . . .
H221 H 0.0160(7) -0.0036(6) 0.8315(5) 0.0825 1.0000 Uiso R . . . . .
H222 H 0.0886(7) 0.0361(6) 0.8519(5) 0.0825 1.0000 Uiso R . . . . .
H223 H -0.0351(7) 0.1105(6) 0.8580(5) 0.0825 1.0000 Uiso R . . . . .
H231 H -0.0406(6) 0.2748(5) 0.8254(5) 0.0604 1.0000 Uiso R . . . . .
H232 H -0.0015(6) 0.3656(5) 0.7508(5) 0.0604 1.0000 Uiso R . . . . .
H241 H -0.1746(6) 0.3949(7) 0.7554(6) 0.0812 1.0000 Uiso R . . . . .
H242 H -0.1269(6) 0.2838(7) 0.7239(6) 0.0812 1.0000 Uiso R . . . . .
H243 H -0.0878(6) 0.3746(7) 0.6493(6) 0.0812 1.0000 Uiso R . . . . .
H251 H 0.1699(6) 0.1500(6) 0.8171(6) 0.0846 1.0000 Uiso R . . . . .
H252 H 0.2148(6) 0.2362(6) 0.7398(6) 0.0846 1.0000 Uiso R . . . . .
H261 H 0.3574(7) 0.0723(7) 0.7365(8) 0.1169 1.0000 Uiso R . . . . .
H262 H 0.2918(7) 0.0284(7) 0.7114(8) 0.1169 1.0000 Uiso R . . . . .
H263 H 0.3366(7) 0.1146(7) 0.6341(8) 0.1169 1.0000 Uiso R . . . . .
H1131 H 0.4576(5) -0.0050(5) 0.1486(5) 0.0621 1.0000 Uiso R . . . . .
H1141 H 0.5097(6) -0.1799(5) 0.2466(5) 0.0636 1.0000 Uiso R . . . . .
H1161 H 0.4729(6) -0.2505(5) 0.4232(5) 0.0648 1.0000 Uiso R . . . . .
H1162 H 0.4581(6) -0.1716(5) 0.4833(5) 0.0648 1.0000 Uiso R . . . . .
H1163 H 0.3536(6) -0.1858(5) 0.4895(5) 0.0648 1.0000 Uiso R . . . . .
H1231 H 0.5403(5) 0.1196(5) 0.2268(5) 0.0570 1.0000 Uiso R . . . . .
H1241 H 0.5780(5) 0.2169(6) 0.3005(5) 0.0682 1.0000 Uiso R . . . . .
H1261 H 0.4643(7) 0.3622(7) 0.3982(6) 0.0885 1.0000 Uiso R . . . . .
H1262 H 0.3477(7) 0.3574(7) 0.4679(6) 0.0885 1.0000 Uiso R . . . . .
H1263 H 0.3571(7) 0.4407(7) 0.3696(6) 0.0885 1.0000 Uiso R . . . . .
H2131 H 0.8393(5) 0.6440(5) -0.1668(5) 0.0506 1.0000 Uiso R . . . . .
H2141 H 0.8989(5) 0.7212(5) -0.0915(5) 0.0535 1.0000 Uiso R . . . . .
H2161 H 0.9259(5) 0.6817(5) 0.0694(5) 0.0614 1.0000 Uiso R . . . . .
H2162 H 0.9605(5) 0.5608(5) 0.1163(5) 0.0614 1.0000 Uiso R . . . . .
H2163 H 0.8368(5) 0.6399(5) 0.1556(5) 0.0614 1.0000 Uiso R . . . . .
H2231 H 0.6342(5) 0.6376(4) -0.1525(4) 0.0521 1.0000 Uiso R . . . . .
H2241 H 0.4363(5) 0.7103(5) -0.0587(4) 0.0563 1.0000 Uiso R . . . . .
H2261 H 0.3195(5) 0.6709(5) 0.1120(5) 0.0566 1.0000 Uiso R . . . . .
H2262 H 0.3836(5) 0.6329(5) 0.1872(5) 0.0566 1.0000 Uiso R . . . . .
H2263 H 0.3625(5) 0.5506(5) 0.1593(5) 0.0566 1.0000 Uiso R . . . . .
H5011 H 0.1844(10) 1.0248(7) 0.0457(9) 0.1427 0.7700 Uiso R . . . . .
H5012 H 0.2996(10) 0.9529(7) -0.0197(9) 0.1427 0.7700 Uiso R . . . . .
H5013 H 0.1998(10) 0.9977(7) 0.0953(9) 0.1427 0.2300 Uiso R . . . . .
H5014 H 0.2449(10) 0.9857(7) -0.0166(9) 0.1427 0.2300 Uiso R . . . . .

loop_
_atom_site_aniso_label
_atom_site_aniso_U_11
_atom_site_aniso_U_22
_atom_site_aniso_U_33
_atom_site_aniso_U_23
_atom_site_aniso_U_13
_atom_site_aniso_U_12
Au1 0.03472(12) 0.03947(13) 0.03865(13) -0.00777(9) -0.01270(9) -0.01456(9)
Au2 0.03760(12) 0.03663(12) 0.03781(13) -0.00955(9) -0.00644(9) -0.01571(10)
Mo1 0.0309(2) 0.0267(2) 0.0348(2) -0.00426(18) -0.01360(19) -0.00952(18)
Mo2 0.0319(2) 0.0325(2) 0.0277(2) -0.00580(18) -0.00808(18) -0.01333(19)
Cl1 0.109(2) 0.114(2) 0.170(3) -0.043(2) -0.020(2) -0.0608(19)
Cl2 0.198(5) 0.107(3) 0.135(4) 0.020(3) -0.105(4) -0.077(3)
S11 0.0382(7) 0.0395(8) 0.0361(7) -0.0070(6) -0.0157(6) -0.0073(6)
S12 0.0412(8) 0.0383(8) 0.0447(8) -0.0007(6) -0.0117(7) -0.0122(6)
S21 0.0302(6) 0.0302(6) 0.0343(7) -0.0029(5) -0.0109(5) -0.0123(5)
S22 0.0297(6) 0.0330(7) 0.0296(6) -0.0039(5) -0.0112(5) -0.0109(5)
P1 0.0375(8) 0.0489(9) 0.0446(9) -0.0031(7) -0.0180(7) -0.0191(7)
P2 0.0451(8) 0.0409(8) 0.0357(8) -0.0093(6) -0.0087(6) -0.0201(7)
O101 0.034(2) 0.046(3) 0.062(3) -0.010(2) -0.008(2) -0.007(2)
O102 0.063(3) 0.056(3) 0.140(5) -0.049(3) -0.051(3) -0.011(3)
O103 0.061(3) 0.051(3) 0.050(3) 0.012(2) -0.023(2) -0.026(2)
O201 0.035(3) 0.089(4) 0.068(3) -0.038(3) 0.003(2) -0.013(3)
O202 0.061(3) 0.068(3) 0.065(3) -0.030(3) -0.020(2) -0.030(3)
O203 0.083(4) 0.036(2) 0.057(3) 0.008(2) -0.028(3) -0.018(2)
O204 0.099(4) 0.080(4) 0.048(3) 0.026(3) -0.039(3) -0.049(3)
N112 0.045(3) 0.039(3) 0.038(3) -0.009(2) -0.015(2) -0.012(2)
N115 0.040(3) 0.032(2) 0.049(3) -0.005(2) -0.013(2) -0.011(2)
N122 0.036(3) 0.035(3) 0.036(3) 0.004(2) -0.010(2) -0.013(2)
N125 0.042(3) 0.056(3) 0.045(3) 0.003(2) -0.011(2) -0.028(3)
N212 0.030(2) 0.034(2) 0.035(2) 0.0008(19) -0.0088(19) -0.0101(19)
N215 0.035(2) 0.035(2) 0.044(3) -0.005(2) -0.008(2) -0.018(2)
N222 0.035(2) 0.036(2) 0.032(2) -0.0026(19) -0.017(2) -0.011(2)
N225 0.033(2) 0.037(2) 0.045(3) -0.008(2) -0.018(2) -0.010(2)
C11 0.049(4) 0.067(5) 0.083(6) -0.025(4) -0.026(4) -0.012(4)
C12 0.060(5) 0.044(4) 0.160(10) -0.025(5) -0.040(6) -0.003(4)
C13 0.064(4) 0.056(4) 0.056(4) 0.001(3) -0.028(4) -0.029(4)
C14 0.082(5) 0.067(5) 0.054(4) -0.002(4) -0.035(4) -0.032(4)
C15 0.060(4) 0.084(6) 0.073(5) 0.016(4) -0.039(4) -0.042(4)
C16 0.053(4) 0.075(5) 0.058(5) 0.010(4) -0.015(4) -0.031(4)
C21 0.054(4) 0.048(4) 0.047(4) -0.006(3) -0.015(3) -0.026(3)
C22 0.090(6) 0.065(5) 0.051(4) 0.005(4) -0.019(4) -0.049(5)
C23 0.060(4) 0.048(4) 0.042(4) -0.019(3) -0.005(3) -0.016(3)
C24 0.055(4) 0.071(5) 0.077(6) -0.034(4) -0.008(4) -0.009(4)
C25 0.077(5) 0.069(5) 0.066(5) -0.005(4) -0.035(4) -0.038(4)
C26 0.068(6) 0.082(6) 0.142(10) -0.030(6) -0.060(6) -0.006(5)
C101 0.042(3) 0.035(3) 0.039(3) -0.002(2) -0.015(3) -0.019(3)
C102 0.042(3) 0.040(3) 0.058(4) -0.011(3) -0.025(3) -0.009(3)
C103 0.033(3) 0.031(3) 0.049(3) -0.006(3) -0.018(3) -0.011(2)
C111 0.033(3) 0.032(3) 0.040(3) -0.003(2) -0.015(2) -0.011(2)
C113 0.056(4) 0.057(4) 0.042(4) -0.022(3) -0.014(3) -0.013(3)
C114 0.053(4) 0.048(4) 0.059(4) -0.025(3) -0.011(3) -0.012(3)
C116 0.058(4) 0.040(4) 0.064(5) 0.000(3) -0.013(4) -0.013(3)
C121 0.035(3) 0.039(3) 0.032(3) 0.004(2) -0.009(2) -0.016(2)
C123 0.035(3) 0.051(4) 0.057(4) 0.001(3) -0.010(3) -0.013(3)
C124 0.041(4) 0.069(5) 0.060(4) 0.004(4) -0.016(3) -0.031(3)
C126 0.073(5) 0.089(6) 0.060(5) -0.012(4) -0.017(4) -0.053(5)
C201 0.049(4) 0.052(4) 0.036(3) -0.011(3) -0.011(3) -0.022(3)
C202 0.037(3) 0.040(3) 0.041(3) -0.010(3) -0.007(3) -0.016(3)
C203 0.037(3) 0.036(3) 0.045(3) -0.012(3) -0.010(3) -0.013(3)
C204 0.044(3) 0.050(4) 0.044(3) -0.007(3) -0.016(3) -0.023(3)
C211 0.026(3) 0.030(3) 0.037(3) -0.008(2) -0.006(2) -0.009(2)
C213 0.041(3) 0.045(3) 0.041(3) 0.007(3) -0.009(3) -0.019(3)
C214 0.040(3) 0.041(3) 0.052(4) 0.002(3) -0.004(3) -0.021(3)
C216 0.053(4) 0.046(4) 0.054(4) -0.012(3) -0.009(3) -0.030(3)
C221 0.032(3) 0.030(3) 0.033(3) -0.007(2) -0.012(2) -0.011(2)
C223 0.050(4) 0.040(3) 0.040(3) 0.004(3) -0.026(3) -0.017(3)
C224 0.053(4) 0.040(3) 0.048(4) 0.006(3) -0.033(3) -0.018(3)
C226 0.036(3) 0.050(4) 0.056(4) -0.015(3) -0.017(3) -0.010(3)
C501 0.126(9) 0.070(6) 0.161(11) -0.034(7) -0.084(9) -0.021(6)
B1 0.055(4) 0.054(4) 0.032(4) 0.000(3) -0.018(3) -0.025(4)
B2 0.037(3) 0.041(4) 0.028(3) -0.006(3) -0.005(3) -0.013(3)

loop_
_atom_type_symbol
_atom_type_scat_dispersion_real
_atom_type_scat_dispersion_imag
_atom_type_scat_Cromer_Mann_a1
_atom_type_scat_Cromer_Mann_b1
_atom_type_scat_Cromer_Mann_a2
_atom_type_scat_Cromer_Mann_b2
_atom_type_scat_Cromer_Mann_a3
_atom_type_scat_Cromer_Mann_b3
_atom_type_scat_Cromer_Mann_a4
_atom_type_scat_Cromer_Mann_b4
_atom_type_scat_Cromer_Mann_c
_atom_type_scat_source
'C   ' 0.0033 0.0016 2.3100 20.8439 1.0200 10.2075 1.5886 0.5687 0.8650 51.6512 0.2156 International_Tables_Vol_IV_Table_2.2B
'H   ' 0.0000 0.0000 0.4930 10.5109 0.3229 26.1257 0.1402 3.1424 0.0408 57.7998 0.0030 International_Tables_Vol_IV_Table_2.2B
'Au  ' -2.0133 8.8022 16.8819 0.4611 18.5913 8.6216 25.5582 1.4826 5.8600 36.3956 12.0658 International_Tables_Vol_IV_Table_2.2B
'B   ' 0.0013 0.0007 2.0545 23.2185 1.3326 1.0210 1.0979 60.3498 0.7068 0.1403 -0.1932 International_Tables_Vol_IV_Table_2.2B
'Cl  ' 0.1484 0.1585 11.4604 0.0104 7.1964 1.1662 6.2556 18.5194 1.6455 47.7784 -9.5574 International_Tables_Vol_IV_Table_2.2B
'Mo  ' -1.6832 0.6857 3.7025 0.2772 17.2356 1.0958 12.8876 11.0040 3.7429 61.6584 4.3875 International_Tables_Vol_IV_Table_2.2B
'N   ' 0.0061 0.0033 12.2126 0.0057 3.1322 9.8933 2.0125 28.9975 1.1663 0.5826 -11.5290 International_Tables_Vol_IV_Table_2.2B
'O   ' 0.0106 0.0060 3.0485 13.2771 2.2868 5.7011 1.5463 0.3239 0.8670 32.9089 0.2508 International_Tables_Vol_IV_Table_2.2B
'P   ' 0.1023 0.0942 6.4345 1.9067 4.1791 27.1570 1.7800 0.5260 1.4908 68.1645 1.1149 International_Tables_Vol_IV_Table_2.2B
'S   ' 0.1246 0.1234 6.9053 1.4679 5.2034 22.2151 1.4379 0.2536 1.5863 56.1720 0.8669 International_Tables_Vol_IV_Table_2.2B

loop_
_exptl_crystal_face_index_h
_exptl_crystal_face_index_k
_exptl_crystal_face_index_l
_exptl_crystal_face_perp_dist
0 1 0 0.050
0 -1 0 0.100
0 -3 -12 0.070
0 0 1 0.050
1 0 1 0.040
-4 0 4 0.048
-1 0 -1 0.100
-4 -4 0 0.081
0 -1 2 0.063
-1 -1 -13 0.055

loop_
_geom_angle_atom_site_label_1
_geom_angle_site_symmetry_1
_geom_angle_atom_site_label_2
_geom_angle_site_symmetry_2
_geom_angle_atom_site_label_3
_geom_angle_site_symmetry_3
_geom_angle
_geom_angle_publ_flag
Au2 . Au1 . S11 . 74.71(4) yes
Au2 . Au1 . P1 . 111.39(4) yes
S11 . Au1 . P1 . 173.82(6) yes
Au1 . Au2 . S12 . 85.91(4) yes
Au1 . Au2 . P2 . 98.77(4) yes
S12 . Au2 . P2 . 174.37(6) yes
S21 . Mo1 . S22 . 81.48(4) yes
S21 . Mo1 . C101 . 96.90(16) yes
S22 . Mo1 . C101 . 176.33(17) yes
S21 . Mo1 . C102 . 177.83(19) yes
S22 . Mo1 . C102 . 96.41(18) yes
C101 . Mo1 . C102 . 85.2(2) yes
S21 . Mo1 . C103 . 95.71(16) yes
S22 . Mo1 . C103 . 94.92(17) yes
C101 . Mo1 . C103 . 88.5(2) yes
C102 . Mo1 . C103 . 83.9(3) yes
S21 . Mo1 . B2 . 75.59(14) yes
S22 . Mo1 . B2 . 75.57(13) yes
C101 . Mo1 . B2 . 100.9(2) yes
C102 . Mo1 . B2 . 104.4(2) yes
C103 . Mo1 . B2 . 167.8(2) yes
S21 . Mo1 . H21 . 86.2(17) no
S22 . Mo1 . H21 . 87.6(17) no
C101 . Mo1 . H21 . 89.0(17) no
C102 . Mo1 . H21 . 94.2(17) no
C103 . Mo1 . H21 . 177.0(17) no
B2 . Mo1 . H21 . 15.2(17) no
S21 . Mo2 . S22 . 80.05(4) yes
S21 . Mo2 . C201 . 173.97(18) yes
S22 . Mo2 . C201 . 94.05(18) yes
S21 . Mo2 . C202 . 96.38(17) yes
S22 . Mo2 . C202 . 175.46(18) yes
C201 . Mo2 . C202 . 89.5(2) yes
S21 . Mo2 . C203 . 93.28(16) yes
S22 . Mo2 . C203 . 92.73(16) yes
C201 . Mo2 . C203 . 88.2(2) yes
C202 . Mo2 . C203 . 90.3(2) yes
S21 . Mo2 . C204 . 90.99(18) yes
S22 . Mo2 . C204 . 90.47(17) yes
C201 . Mo2 . C204 . 87.8(3) yes
C202 . Mo2 . C204 . 86.8(2) yes
C203 . Mo2 . C204 . 175.0(2) yes
Au1 . S11 . C111 . 101.24(19) yes
Au2 . S12 . C121 . 99.07(19) yes
Mo2 . S21 . Mo1 . 97.28(4) yes
Mo2 . S21 . C211 . 100.68(18) yes
Mo1 . S21 . C211 . 105.05(19) yes
Mo2 . S22 . Mo1 . 97.32(4) yes
Mo2 . S22 . C221 . 100.89(17) yes
Mo1 . S22 . C221 . 104.99(18) yes
Au1 . P1 . C11 . 117.3(2) yes
Au1 . P1 . C13 . 111.2(2) yes
C11 . P1 . C13 . 104.8(4) yes
Au1 . P1 . C15 . 113.8(3) yes
C11 . P1 . C15 . 104.8(4) yes
C13 . P1 . C15 . 103.7(3) yes
Au2 . P2 . C21 . 115.0(2) yes
Au2 . P2 . C23 . 109.8(2) yes
C21 . P2 . C23 . 105.8(3) yes
Au2 . P2 . C25 . 114.2(3) yes
C21 . P2 . C25 . 106.0(3) yes
C23 . P2 . C25 . 105.3(4) yes
C111 . N112 . C113 . 107.0(5) yes
C111 . N112 . B1 . 127.8(5) yes
C113 . N112 . B1 . 125.0(5) yes
C111 . N115 . C114 . 108.5(5) yes
C111 . N115 . C116 . 126.3(5) yes
C114 . N115 . C116 . 125.2(5) yes
C121 . N122 . C123 . 106.6(5) yes
C121 . N122 . B1 . 129.9(5) yes
C123 . N122 . B1 . 123.4(6) yes
C121 . N125 . C124 . 108.5(6) yes
C121 . N125 . C126 . 125.4(6) yes
C124 . N125 . C126 . 126.1(6) yes
C211 . N212 . C213 . 107.6(5) yes
C211 . N212 . B2 . 129.6(5) yes
C213 . N212 . B2 . 122.4(5) yes
C211 . N215 . C214 . 108.9(5) yes
C211 . N215 . C216 . 125.2(5) yes
C214 . N215 . C216 . 125.8(5) yes
C221 . N222 . C223 . 107.8(5) yes
C221 . N222 . B2 . 129.7(5) yes
C223 . N222 . B2 . 122.0(5) yes
C221 . N225 . C224 . 110.2(5) yes
C221 . N225 . C226 . 124.6(5) yes
C224 . N225 . C226 . 125.1(5) yes
P1 . C11 . C12 . 115.5(6) yes
P1 . C11 . H111 . 107.935 no
C12 . C11 . H111 . 107.963 no
P1 . C11 . H112 . 107.950 no
C12 . C11 . H112 . 107.981 no
H111 . C11 . H112 . 109.467 no
C11 . C12 . H121 . 109.410 no
C11 . C12 . H122 . 109.504 no
H121 . C12 . H122 . 109.476 no
C11 . C12 . H123 . 109.486 no
H121 . C12 . H123 . 109.475 no
H122 . C12 . H123 . 109.476 no
P1 . C13 . C14 . 113.8(5) yes
P1 . C13 . H131 . 108.369 no
C14 . C13 . H131 . 108.369 no
P1 . C13 . H132 . 108.384 no
C14 . C13 . H132 . 108.410 no
H131 . C13 . H132 . 109.467 no
C13 . C14 . H141 . 109.462 no
C13 . C14 . H142 . 109.489 no
H141 . C14 . H142 . 109.476 no
C13 . C14 . H143 . 109.449 no
H141 . C14 . H143 . 109.475 no
H142 . C14 . H143 . 109.476 no
P1 . C15 . C16 . 113.5(5) yes
P1 . C15 . H151 . 108.416 no
C16 . C15 . H151 . 108.420 no
P1 . C15 . H152 . 108.481 no
C16 . C15 . H152 . 108.513 no
H151 . C15 . H152 . 109.465 no
C15 . C16 . H161 . 109.435 no
C15 . C16 . H162 . 109.528 no
H161 . C16 . H162 . 109.475 no
C15 . C16 . H163 . 109.437 no
H161 . C16 . H163 . 109.476 no
H162 . C16 . H163 . 109.476 no
P2 . C21 . C22 . 115.7(5) yes
P2 . C21 . H211 . 107.895 no
C22 . C21 . H211 . 107.923 no
P2 . C21 . H212 . 107.882 no
C22 . C21 . H212 . 107.884 no
H211 . C21 . H212 . 109.466 no
C21 . C22 . H221 . 109.437 no
C21 . C22 . H222 . 109.462 no
H221 . C22 . H222 . 109.476 no
C21 . C22 . H223 . 109.502 no
H221 . C22 . H223 . 109.476 no
H222 . C22 . H223 . 109.475 no
P2 . C23 . C24 . 111.3(5) yes
P2 . C23 . H231 . 108.984 no
C24 . C23 . H231 . 108.970 no
P2 . C23 . H232 . 109.029 no
C24 . C23 . H232 . 109.063 no
H231 . C23 . H232 . 109.467 no
C23 . C24 . H241 . 109.446 no
C23 . C24 . H242 . 109.523 no
H241 . C24 . H242 . 109.476 no
C23 . C24 . H243 . 109.431 no
H241 . C24 . H243 . 109.476 no
H242 . C24 . H243 . 109.477 no
P2 . C25 . C26 . 112.0(6) yes
P2 . C25 . H251 . 108.826 no
C26 . C25 . H251 . 108.870 no
P2 . C25 . H252 . 108.813 no
C26 . C25 . H252 . 108.842 no
H251 . C25 . H252 . 109.467 no
C25 . C26 . H261 . 109.409 no
C25 . C26 . H262 . 109.481 no
H261 . C26 . H262 . 109.476 no
C25 . C26 . H263 . 109.509 no
H261 . C26 . H263 . 109.476 no
H262 . C26 . H263 . 109.476 no
O101 . C101 . Mo1 . 178.1(5) yes
O102 . C102 . Mo1 . 176.3(6) yes
O103 . C103 . Mo1 . 175.6(5) yes
S11 . C111 . N115 . 123.3(4) yes
S11 . C111 . N112 . 127.9(4) yes
N115 . C111 . N112 . 108.8(5) yes
N112 . C113 . C114 . 108.9(6) yes
N112 . C113 . H1131 . 125.570 no
C114 . C113 . H1131 . 125.563 no
N115 . C114 . C113 . 106.9(6) yes
N115 . C114 . H1141 . 126.545 no
C113 . C114 . H1141 . 126.576 no
N115 . C116 . H1161 . 109.458 no
N115 . C116 . H1162 . 109.477 no
H1161 . C116 . H1162 . 109.476 no
N115 . C116 . H1163 . 109.466 no
H1161 . C116 . H1163 . 109.475 no
H1162 . C116 . H1163 . 109.476 no
S12 . C121 . N125 . 123.7(5) yes
S12 . C121 . N122 . 127.8(5) yes
N125 . C121 . N122 . 108.4(5) yes
N122 . C123 . C124 . 109.6(6) yes
N122 . C123 . H1231 . 125.207 no
C124 . C123 . H1231 . 125.184 no
N125 . C124 . C123 . 106.9(6) yes
N125 . C124 . H1241 . 126.527 no
C123 . C124 . H1241 . 126.575 no
N125 . C126 . H1261 . 109.453 no
N125 . C126 . H1262 . 109.436 no
H1261 . C126 . H1262 . 109.476 no
N125 . C126 . H1263 . 109.509 no
H1261 . C126 . H1263 . 109.476 no
H1262 . C126 . H1263 . 109.477 no
O201 . C201 . Mo2 . 178.9(6) yes
Mo2 . C202 . O202 . 179.1(5) yes
Mo2 . C203 . O203 . 176.4(5) yes
Mo2 . C204 . O204 . 174.9(6) yes
S21 . C211 . N215 . 124.1(4) yes
S21 . C211 . N212 . 127.9(4) yes
N215 . C211 . N212 . 108.0(5) yes
N212 . C213 . C214 . 108.6(6) yes
N212 . C213 . H2131 . 125.693 no
C214 . C213 . H2131 . 125.731 no
N215 . C214 . C213 . 106.9(5) yes
N215 . C214 . H2141 . 126.593 no
C213 . C214 . H2141 . 126.553 no
N215 . C216 . H2161 . 109.453 no
N215 . C216 . H2162 . 109.462 no
H2161 . C216 . H2162 . 109.477 no
N215 . C216 . H2163 . 109.485 no
H2161 . C216 . H2163 . 109.474 no
H2162 . C216 . H2163 . 109.476 no
S22 . C221 . N222 . 127.6(4) yes
S22 . C221 . N225 . 125.0(4) yes
N222 . C221 . N225 . 107.4(5) yes
N222 . C223 . C224 . 108.5(5) yes
N222 . C223 . H2231 . 125.779 no
C224 . C223 . H2231 . 125.770 no
N225 . C224 . C223 . 106.2(5) yes
N225 . C224 . H2241 . 126.881 no
C223 . C224 . H2241 . 126.896 no
N225 . C226 . H2261 . 109.436 no
N225 . C226 . H2262 . 109.474 no
H2261 . C226 . H2262 . 109.476 no
N225 . C226 . H2263 . 109.489 no
H2261 . C226 . H2263 . 109.476 no
H2262 . C226 . H2263 . 109.477 no
Cl2 . C501 . Cl1 . 118.1(6) yes
Cl1 . C501 . Cl3 . 95.4(8) yes
Cl2 . C501 . H5011 . 107.278 no
Cl1 . C501 . H5011 . 107.289 no
Cl2 . C501 . H5012 . 107.286 no
Cl1 . C501 . H5012 . 107.288 no
H5011 . C501 . H5012 . 109.467 no
Cl1 . C501 . H5013 . 112.869 no
Cl3 . C501 . H5013 . 112.779 no
Cl1 . C501 . H5014 . 112.902 no
Cl3 . C501 . H5014 . 112.932 no
H5013 . C501 . H5014 . 109.467 no
N122 . B1 . N112 . 106.7(5) yes
N122 . B1 . H11 . 110(4) no
N112 . B1 . H11 . 111(4) no
N122 . B1 . H12 . 110(4) no
N112 . B1 . H12 . 106(4) no
H11 . B1 . H12 . 113(5) no
N212 . B2 . N222 . 110.0(5) yes
N212 . B2 . Mo1 . 99.1(3) yes
N222 . B2 . Mo1 . 99.1(3) yes
N212 . B2 . H21 . 111(3) no
N222 . B2 . H21 . 114(3) no
Mo1 . B2 . H21 . 26(3) no
N212 . B2 . H22 . 108(3) no
N222 . B2 . H22 . 106(3) no
Mo1 . B2 . H22 . 133(3) no
H21 . B2 . H22 . 107(4) no

loop_
_geom_bond_atom_site_label_1
_geom_bond_site_symmetry_1
_geom_bond_atom_site_label_2
_geom_bond_site_symmetry_2
_geom_bond_distance
_geom_bond_publ_flag
Au1 . Au2 . 3.0420(3) yes
Au1 . S11 . 2.3463(14) yes
Au1 . P1 . 2.2646(15) yes
Au2 . S12 . 2.3364(16) yes
Au2 . P2 . 2.2666(16) yes
Mo1 . S21 . 2.5941(14) yes
Mo1 . S22 . 2.5926(14) yes
Mo1 . C101 . 1.930(6) yes
Mo1 . C102 . 1.938(6) yes
Mo1 . C103 . 1.930(6) yes
Mo1 . B2 . 2.941(7) yes
Mo1 . H21 . 1.97(6) no
Mo2 . S21 . 2.6319(14) yes
Mo2 . S22 . 2.6316(13) yes
Mo2 . C201 . 1.947(6) yes
Mo2 . C202 . 1.952(6) yes
Mo2 . C203 . 2.053(6) yes
Mo2 . C204 . 2.031(6) yes
Cl1 . C501 . 1.718(11) yes
Cl2 . C501 . 1.735(12) yes
Cl3 . C501 . 1.669(19) yes
S11 . C111 . 1.731(6) yes
S12 . C121 . 1.732(6) yes
S21 . C211 . 1.722(6) yes
S22 . C221 . 1.728(5) yes
P1 . C11 . 1.820(8) yes
P1 . C13 . 1.815(7) yes
P1 . C15 . 1.820(7) yes
P2 . C21 . 1.822(6) yes
P2 . C23 . 1.810(6) yes
P2 . C25 . 1.815(7) yes
O101 . C101 . 1.181(7) yes
O102 . C102 . 1.151(7) yes
O103 . C103 . 1.169(7) yes
O201 . C201 . 1.162(7) yes
O202 . C202 . 1.157(7) yes
O203 . C203 . 1.131(7) yes
O204 . C204 . 1.135(7) yes
N112 . C111 . 1.340(7) yes
N112 . C113 . 1.388(8) yes
N112 . B1 . 1.543(9) yes
N115 . C111 . 1.346(7) yes
N115 . C114 . 1.377(8) yes
N115 . C116 . 1.455(8) yes
N122 . C121 . 1.342(8) yes
N122 . C123 . 1.377(8) yes
N122 . B1 . 1.573(9) yes
N125 . C121 . 1.356(8) yes
N125 . C124 . 1.364(9) yes
N125 . C126 . 1.462(9) yes
N212 . C211 . 1.346(7) yes
N212 . C213 . 1.397(7) yes
N212 . B2 . 1.558(8) yes
N215 . C211 . 1.354(7) yes
N215 . C214 . 1.386(8) yes
N215 . C216 . 1.460(8) yes
N222 . C221 . 1.347(7) yes
N222 . C223 . 1.388(7) yes
N222 . B2 . 1.551(8) yes
N225 . C221 . 1.346(7) yes
N225 . C224 . 1.369(8) yes
N225 . C226 . 1.470(8) yes
C11 . C12 . 1.497(12) yes
C11 . H111 . 1.000 no
C11 . H112 . 1.000 no
C12 . H121 . 1.000 no
C12 . H122 . 1.000 no
C12 . H123 . 1.000 no
C13 . C14 . 1.515(10) yes
C13 . H131 . 1.000 no
C13 . H132 . 1.000 no
C14 . H141 . 1.000 no
C14 . H142 . 1.000 no
C14 . H143 . 1.000 no
C15 . C16 . 1.521(10) yes
C15 . H151 . 1.000 no
C15 . H152 . 1.000 no
C16 . H161 . 1.000 no
C16 . H162 . 1.000 no
C16 . H163 . 1.000 no
C21 . C22 . 1.515(9) yes
C21 . H211 . 1.000 no
C21 . H212 . 1.000 no
C22 . H221 . 1.000 no
C22 . H222 . 1.000 no
C22 . H223 . 1.000 no
C23 . C24 . 1.535(11) yes
C23 . H231 . 1.000 no
C23 . H232 . 1.000 no
C24 . H241 . 1.000 no
C24 . H242 . 1.000 no
C24 . H243 . 1.000 no
C25 . C26 . 1.539(12) yes
C25 . H251 . 1.000 no
C25 . H252 . 1.000 no
C26 . H261 . 1.000 no
C26 . H262 . 1.000 no
C26 . H263 . 1.000 no
C113 . C114 . 1.335(10) yes
C113 . H1131 . 1.000 no
C114 . H1141 . 1.000 no
C116 . H1161 . 1.000 no
C116 . H1162 . 1.000 no
C116 . H1163 . 1.000 no
C123 . C124 . 1.329(10) yes
C123 . H1231 . 1.000 no
C124 . H1241 . 1.000 no
C126 . H1261 . 1.000 no
C126 . H1262 . 1.000 no
C126 . H1263 . 1.000 no
C213 . C214 . 1.338(9) yes
C213 . H2131 . 1.000 no
C214 . H2141 . 1.000 no
C216 . H2161 . 1.000 no
C216 . H2162 . 1.000 no
C216 . H2163 . 1.000 no
C223 . C224 . 1.349(9) yes
C223 . H2231 . 1.000 no
C224 . H2241 . 1.000 no
C226 . H2261 . 1.000 no
C226 . H2262 . 1.000 no
C226 . H2263 . 1.000 no
C501 . H5011 . 1.000 no
C501 . H5012 . 1.000 no
C501 . H5013 . 1.000 no
C501 . H5014 . 1.000 no
B1 . H11 . 1.04(7) no
B1 . H12 . 1.02(7) no
B2 . H21 . 1.16(6) no
B2 . H22 . 1.15(6) no

loop_
_geom_contact_atom_site_label_1
_geom_contact_atom_site_label_2
_geom_contact_distance
_geom_contact_site_symmetry_1
_geom_contact_site_symmetry_2
_geom_contact_publ_flag
Cl1 O203 3.223(7) . 2_675 no
Cl3 O203 3.18(2) . . no
Cl3 O102 3.42(3) . 2_665 no
O101 C501 3.28(1) . 1_645 no
O101 C216 3.519(9) . 2_765 no
O102 C501 3.10(2) . 2_665 no
O102 C224 3.501(8) . 2_665 no
O103 C14 3.50(1) . 1_655 no
O103 C13 3.57(1) . 1_655 no
O103 C21 3.592(8) . 2_656 no
O201 O204 3.23(1) . 2_666 no
O201 C16 3.523(8) . 2_566 no
O201 C11 3.533(9) . 2_566 no
O202 C116 3.448(7) . 1_565 no
O202 C25 3.46(1) . 2_666 no
O203 C114 3.57(1) . 1_565 no
O204 C116 3.08(1) . 2_656 no
N122 C223 3.390(7) . 2_665 no
N212 C216 3.535(7) . 2_765 no
N215 N215 3.514(9) . 2_765 no
N215 C211 3.545(7) . 2_765 no
N222 C226 3.48(1) . 2_665 no
N222 N225 3.57(1) . 2_665 no
N225 C221 3.51(1) . 2_665 no
N225 N225 3.54(1) . 2_665 no
C24 C226 3.53(1) . 2_566 no
C211 C216 3.560(7) . 2_765 no
C221 C224 3.46(1) . 2_665 no
C223 C226 3.58(1) . 2_665 no

loop_
_geom_torsion_atom_site_label_1
_geom_torsion_atom_site_label_2
_geom_torsion_atom_site_label_3
_geom_torsion_atom_site_label_4
_geom_torsion_site_symmetry_1
_geom_torsion_site_symmetry_2
_geom_torsion_site_symmetry_3
_geom_torsion_site_symmetry_4
_geom_torsion
_geom_torsion_publ_flag
Au1 Au2 S12 C121 . . . . -86.5(3) no
Au1 Au2 P2 C21 . . . . 5.4(2) no
Au1 Au2 P2 C23 . . . . -113.8(4) no
Au1 Au2 P2 C25 . . . . 128.3(3) no
Au1 S11 C111 N112 . . . . 53.4(7) no
Au1 S11 C111 N115 . . . . -127.8(6) no
Au1 P1 C11 C12 . . . . 66.1(9) no
Au1 P1 C13 C14 . . . . 53.5(8) no
Au1 P1 C15 C16 . . . . 61.4(5) no
Au2 Au1 S11 C111 . . . . -135.2(2) no
Au2 Au1 P1 C11 . . . . -1.9(3) no
Au2 Au1 P1 C13 . . . . 118.7(3) no
Au2 Au1 P1 C15 . . . . -124.7(4) no
Au2 S12 C121 N122 . . . . 99.9(5) no
Au2 S12 C121 N125 . . . . -84.4(5) no
Au2 P2 C21 C22 . . . . -177.6(4) no
Au2 P2 C23 C24 . . . . 57.7(6) no
Au2 P2 C25 C26 . . . . -62.5(7) no
Mo1 S21 Mo2 S22 . . . . -14.80(4) no
Mo1 S21 Mo2 C202 . . . . 162.4(2) no
Mo1 S21 Mo2 C203 . . . . -107.0(3) no
Mo1 S21 Mo2 C204 . . . . 75.5(3) no
Mo1 S21 C211 N212 . . . . 9.3(4) no
Mo1 S21 C211 N215 . . . . -170.2(4) no
Mo1 S22 Mo2 S21 . . . . 14.81(4) no
Mo1 S22 Mo2 C201 . . . . -163.9(2) no
Mo1 S22 Mo2 C203 . . . . 107.7(2) no
Mo1 S22 Mo2 C204 . . . . -76.1(2) no
Mo1 S22 C221 N222 . . . . -8.7(8) no
Mo1 S22 C221 N225 . . . . 169.8(7) no
Mo2 S21 Mo1 S22 . . . . 14.97(4) no
Mo2 S21 Mo1 C101 . . . . -168.3(2) no
Mo2 S21 Mo1 C103 . . . . -79.2(1) no
Mo2 S21 C211 N212 . . . . -91.4(4) no
Mo2 S21 C211 N215 . . . . 89.2(4) no
Mo2 S22 Mo1 S21 . . . . -14.97(4) no
Mo2 S22 Mo1 C102 . . . . 164.5(2) no
Mo2 S22 Mo1 C103 . . . . 80.1(2) no
Mo2 S22 C221 N222 . . . . 92.0(7) no
Mo2 S22 C221 N225 . . . . -89.5(7) no
S11 Au1 Au2 S12 . . . . 101.35(5) no
S11 Au1 Au2 P2 . . . . -81.81(5) no
S11 C111 N112 C113 . . . . 179.0(6) no
S11 C111 N112 B1 . . . . 5(1) no
S11 C111 N115 C114 . . . . -179.5(6) no
S11 C111 N115 C116 . . . . -1(1) no
S12 Au2 Au1 P1 . . . . -79.65(5) no
S12 C121 N122 C123 . . . . 176.2(4) no
S12 C121 N122 B1 . . . . -3.1(8) no
S12 C121 N125 C124 . . . . -176.6(4) no
S12 C121 N125 C126 . . . . 3.2(8) no
S21 Mo1 S22 C221 . . . . 88.4(3) no
S21 Mo2 S22 C221 . . . . -92.1(2) no
S21 C211 N212 C213 . . . . 179.4(4) no
S21 C211 N212 B2 . . . . 6.2(7) no
S21 C211 N215 C214 . . . . -179.0(4) no
S21 C211 N215 C216 . . . . -2.5(7) no
S22 Mo1 S21 C211 . . . . -88.2(2) no
S22 Mo2 S21 C211 . . . . 92.1(3) no
S22 C221 N222 C223 . . . . -179.9(6) no
S22 C221 N222 B2 . . . . -8(1) no
S22 C221 N225 C224 . . . . 179.9(7) no
S22 C221 N225 C226 . . . . 3(1) no
P1 Au1 Au2 P2 . . . . 97.20(6) no
N112 C111 N115 C114 . . . . -0.5(9) no
N112 C111 N115 C116 . . . . 177.9(8) no
N112 C113 C114 N115 . . . . -1(1) no
N112 B1 N122 C121 . . . . -127.8(5) no
N112 B1 N122 C123 . . . . 53.1(7) no
N115 C111 N112 C113 . . . . 0.1(9) no
N115 C111 N112 B1 . . . . -174.3(8) no
N122 C121 N125 C124 . . . . -0.1(6) no
N122 C121 N125 C126 . . . . 179.6(6) no
N122 C123 C124 N125 . . . . -0.4(7) no
N122 B1 N112 C111 . . . . 61.2(9) no
N122 B1 N112 C113 . . . . -112.3(8) no
N125 C121 N122 C123 . . . . -0.1(6) no
N125 C121 N122 B1 . . . . -179.4(5) no
N212 C211 N215 C214 . . . . 1.4(5) no
N212 C211 N215 C216 . . . . 177.9(4) no
N212 C213 C214 N215 . . . . 0.6(6) no
N212 B2 N222 C221 . . . . -86.3(8) no
N212 B2 N222 C223 . . . . 84.7(8) no
N215 C211 N212 C213 . . . . -1.0(5) no
N215 C211 N212 B2 . . . . -174.2(4) no
N222 C221 N225 C224 . . . . -1(1) no
N222 C221 N225 C226 . . . . -178.5(8) no
N222 C223 C224 N225 . . . . 0(1) no
N222 B2 N212 C211 . . . . 87.8(6) no
N222 B2 N212 C213 . . . . -84.5(6) no
N225 C221 N222 C223 . . . . 1.4(9) no
N225 C221 N222 B2 . . . . 173.4(7) no
C11 P1 C13 C14 . . . . -178.7(7) no
C11 P1 C15 C16 . . . . -68.0(6) no
C12 C11 P1 C13 . . . . -58(1) no
C12 C11 P1 C15 . . . . -166.7(9) no
C13 P1 C15 C16 . . . . -177.7(5) no
C14 C13 P1 C15 . . . . -69.1(8) no
C21 P2 C23 C24 . . . . -67.0(6) no
C21 P2 C25 C26 . . . . 65.1(6) no
C22 C21 P2 C23 . . . . -56.2(6) no
C22 C21 P2 C25 . . . . 55.3(6) no
C23 P2 C25 C26 . . . . 176.9(6) no
C24 C23 P2 C25 . . . . -178.9(6) no
C101 Mo1 S21 C211 . . . . 88.5(2) no
C102 Mo1 S22 C221 . . . . -92.1(4) no
C103 Mo1 S21 C211 . . . . 177.6(2) no
C103 Mo1 S22 C221 . . . . -176.5(4) no
C111 N112 C113 C114 . . . . 0(1) no
C111 N115 C114 C113 . . . . 1(1) no
C113 C114 N115 C116 . . . . -177.7(9) no
C114 C113 N112 B1 . . . . 175.0(9) no
C121 N122 C123 C124 . . . . 0.3(7) no
C121 N125 C124 C123 . . . . 0.4(7) no
C123 C124 N125 C126 . . . . -179.4(6) no
C124 C123 N122 B1 . . . . 179.7(5) no
C201 Mo2 S22 C221 . . . . 89.2(2) no
C202 Mo2 S21 C211 . . . . -90.7(3) no
C203 Mo2 S21 C211 . . . . -0.1(4) no
C203 Mo2 S22 C221 . . . . 0.8(2) no
C204 Mo2 S21 C211 . . . . -177.6(4) no
C204 Mo2 S22 C221 . . . . 177.0(2) no
C211 N212 C213 C214 . . . . 0.2(6) no
C211 N215 C214 C213 . . . . -1.3(6) no
C213 C214 N215 C216 . . . . -177.7(5) no
C214 C213 N212 B2 . . . . 174.0(4) no
C221 N222 C223 C224 . . . . -0.9(9) no
C221 N225 C224 C223 . . . . 1(1) no
C223 C224 N225 C226 . . . . 177.9(8) no
C224 C223 N222 B2 . . . . -173.7(7) no
